data_4320842
loop_
_publ_author_name
'Sven Rau'
'Torsten B\"uttner'
'Christian Temme'
'Mario Ruben'
'Helmar G\"orls'
'Dirk Walther'
'Marco Duati'
'Stefano Fanni'
'Johannes G. Vos'

_publ_contact_author
;
        Dirk Walther
        Friedrich-Schiller-Universit\"at Jena
        Institut f\"ur Anorganische und Analytische Chemie
        August-Bebel-Str. 2
        D-07743 Jena
        Germany
;
_publ_contact_author_fax '03641 9-48102 '
_publ_contact_author_phone '03641 9-48110 '
_publ_section_title
;
 A Bibenzimidazole-Containing Ruthenium(II) Complex Acting as a
 Cation-Driven Molecular Switch
;
_journal_name_full 'Inorganic Chemistry'
_journal_page_first 1621
_journal_page_last 1624
_journal_paper_doi 10.1021/ic991225h
_journal_volume 39
_journal_year 2000
_chemical_formula_sum 'C57 H70.5 Cl2 N11.5 O Ru'
_chemical_formula_weight 1104.72
_chemical_name_systematic
; 
 ? 
;
_space_group_IT_number 2
_symmetry_cell_setting triclinic
_symmetry_space_group_name_Hall '-P 1'
_symmetry_space_group_name_H-M 'P -1'
_atom_sites_solution_hydrogens mixed
_atom_sites_solution_primary direct
_atom_sites_solution_secondary difmap
_audit_creation_method SHELXL
_cell_angle_alpha 83.201(2)
_cell_angle_beta 75.194(2)
_cell_angle_gamma 73.809(2)
_cell_formula_units_Z 2
_cell_length_a 12.1079(4)
_cell_length_b 13.0210(3)
_cell_length_c 19.9806(7)
_cell_measurement_temperature 183(2)
_cell_volume 2920.93(16)
_computing_cell_refinement DENZO
_computing_data_collection DENZO
_computing_data_reduction DENZO
_computing_molecular_graphics SHELXTL/PC
_computing_publication_material SHELXL-93
_computing_structure_refinement 'SHELXL-93 (Sheldrick, 1993)'
_computing_structure_solution 'SHELXS-86 (Sheldrick, 1990)'
_diffrn_ambient_temperature 183(2)
_diffrn_measurement_device KappaCCD
_diffrn_measurement_method phi-scan
_diffrn_radiation_monochromator graphite
_diffrn_radiation_source 'fine-focus sealed tube'
_diffrn_radiation_type MoK\a
_diffrn_radiation_wavelength 0.71073
_diffrn_reflns_av_R_equivalents 0.028
_diffrn_reflns_av_sigmaI/netI 0.0637
_diffrn_reflns_limit_h_max 13
_diffrn_reflns_limit_h_min 0
_diffrn_reflns_limit_k_max 14
_diffrn_reflns_limit_k_min -13
_diffrn_reflns_limit_l_max 22
_diffrn_reflns_limit_l_min -21
_diffrn_reflns_number 15572
_diffrn_reflns_theta_max 23.26
_diffrn_reflns_theta_min 3.26
_exptl_absorpt_coefficient_mu 0.408
_exptl_crystal_colour brown
_exptl_crystal_density_diffrn 1.256
_exptl_crystal_description prism
_exptl_crystal_F_000 1158
_exptl_crystal_size_max 0.35
_exptl_crystal_size_mid 0.32
_exptl_crystal_size_min 0.28
_refine_diff_density_max 0.638
_refine_diff_density_min -0.480
_refine_diff_density_rms 0.051
_refine_ls_extinction_method none
_refine_ls_goodness_of_fit_all 1.008
_refine_ls_goodness_of_fit_obs 1.019
_refine_ls_hydrogen_treatment rigid-group/isotropically
_refine_ls_matrix_type full
_refine_ls_number_parameters 685
_refine_ls_number_reflns 7650
_refine_ls_number_restraints 0
_refine_ls_restrained_S_all 1.021
_refine_ls_restrained_S_obs 1.019
_refine_ls_R_factor_all 0.0416
_refine_ls_R_factor_obs 0.0375
_refine_ls_shift/esd_max 0.011
_refine_ls_shift/esd_mean 0.000
_refine_ls_structure_factor_coef Fsqd
_refine_ls_weighting_details 'w=1/[\s^2^(Fo^2^)+(0.0258P)^2^+2.8548P] where P=(Fo^2^+2Fc^2^)/3'
_refine_ls_weighting_scheme calc
_refine_ls_wR_factor_all 0.1050
_refine_ls_wR_factor_obs 0.1002
_reflns_number_observed 7244
_reflns_number_total 7871
_reflns_observed_criterion >2sigma(I)
_cod_data_source_file ic991225h_1.cif
_cod_data_source_block 2
_cod_depositor_comments
;
The following automatic conversions were performed:

'_refine_ls_weighting_scheme' value 'calc
w=1/[\s^2^(Fo^2^)+(0.0258P)^2^+2.8548P] where P=(Fo^2^+2Fc^2^)/3' was
changed to 'calc'. New tag '_refine_ls_weighting_details' was
created. The value of the new tag was set to
'w=1/[\s^2^(Fo^2^)+(0.0258P)^2^+2.8548P] where P=(Fo^2^+2Fc^2^)/3'.

Automatic conversion script
Id: cif_fix_values 3143 2015-03-26 13:38:13Z robertas 

The following automatic conversions were performed:

'_atom_sites_solution_hydrogens' value 'geom/difmap' was changed to
'mixed'.

Automatic conversion script
Id: cif_fix_values 6452 2018-10-05 10:23:21Z andrius 
;
_cod_original_cell_volume 2920.9(2)
_cod_original_formula_sum 'C57 H70.50 Cl2 N11.50 O Ru'
_cod_database_code 4320842

loop_
_symmetry_equiv_pos_as_xyz
'x, y, z'
'-x, -y, -z'

loop_
_atom_site_aniso_label
_atom_site_aniso_U_11
_atom_site_aniso_U_22
_atom_site_aniso_U_33
_atom_site_aniso_U_23
_atom_site_aniso_U_13
_atom_site_aniso_U_12
Ru 0.03126(15) 0.0248(2) 0.02951(15) -0.00360(10) -0.00621(10) -0.00873(11)
N1 0.0350(13) 0.0277(14) 0.0318(13) -0.0030(10) -0.0051(10) -0.0119(11)
N2 0.0383(14) 0.0240(13) 0.0340(13) -0.0016(10) -0.0088(11) -0.0065(11)
N3 0.0290(15) 0.037(2) 0.042(2) 0.0014(11) -0.0087(12) -0.0096(12)
N4 0.0324(15) 0.042(2) 0.0411(15) -0.0003(12) -0.0056(12) -0.0157(13)
C1 0.034(2) 0.030(2) 0.036(2) -0.0036(13) -0.0072(13) -0.0104(13)
C2 0.037(2) 0.031(2) 0.035(2) -0.0039(13) -0.0050(13) -0.0131(14)
C3 0.038(2) 0.024(2) 0.032(2) -0.0042(12) -0.0109(13) -0.0084(13)
C4 0.038(2) 0.030(2) 0.036(2) -0.0052(13) -0.0095(13) -0.0132(13)
C5 0.054(2) 0.033(2) 0.033(2) -0.0007(13) -0.0117(14) -0.0203(15)
C6 0.057(2) 0.030(2) 0.044(2) 0.0024(13) -0.024(2) -0.013(2)
C7 0.044(2) 0.035(2) 0.048(2) -0.0021(14) -0.020(2) -0.0089(15)
C8 0.039(2) 0.030(2) 0.036(2) -0.0031(13) -0.0111(13) -0.0117(14)
C9 0.048(2) 0.030(2) 0.029(2) -0.0013(12) -0.0056(13) -0.0144(15)
C10 0.053(2) 0.037(2) 0.037(2) 0.0002(14) -0.0064(15) -0.008(2)
C11 0.077(3) 0.039(2) 0.043(2) 0.007(2) -0.010(2) -0.012(2)
C12 0.084(3) 0.049(2) 0.042(2) 0.009(2) -0.003(2) -0.034(2)
C13 0.060(2) 0.051(2) 0.041(2) 0.003(2) -0.005(2) -0.030(2)
C14 0.048(2) 0.037(2) 0.033(2) -0.0019(13) -0.0069(14) -0.019(2)
N5 0.0307(12) 0.0306(14) 0.0285(12) -0.0028(10) -0.0042(10) -0.0073(11)
N6 0.0299(12) 0.0271(13) 0.0322(13) -0.0082(10) -0.0079(10) -0.0056(10)
C15 0.042(2) 0.038(2) 0.035(2) -0.0055(13) -0.0008(14) -0.0115(15)
C16 0.048(2) 0.046(2) 0.031(2) -0.0128(14) -0.0013(14) -0.010(2)
C17 0.045(2) 0.036(2) 0.038(2) -0.0110(14) -0.0106(14) -0.0051(15)
C18 0.036(2) 0.027(2) 0.036(2) -0.0075(12) -0.0085(13) -0.0069(13)
C19 0.0292(14) 0.026(2) 0.0304(15) -0.0050(12) -0.0068(12) -0.0038(12)
C20 0.0272(14) 0.026(2) 0.0320(15) -0.0052(12) -0.0093(12) -0.0036(12)
C21 0.0318(15) 0.027(2) 0.036(2) -0.0073(12) -0.0098(12) -0.0067(13)
C22 0.0298(15) 0.035(2) 0.032(2) -0.0061(12) -0.0050(12) -0.0069(13)
C23 0.040(2) 0.041(2) 0.033(2) -0.0136(13) 0.0015(13) -0.0143(15)
C24 0.042(2) 0.031(2) 0.039(2) -0.0129(13) -0.0058(14) -0.0125(14)
C25 0.074(3) 0.055(2) 0.052(2) -0.029(2) -0.014(2) -0.014(2)
C29 0.036(2) 0.040(2) 0.035(2) -0.0078(13) 0.0001(13) -0.0144(14)
C30 0.059(2) 0.045(2) 0.043(2) -0.0016(15) 0.001(2) -0.016(2)
C31 0.052(2) 0.056(2) 0.036(2) -0.013(2) 0.0067(15) -0.024(2)
C32 0.039(2) 0.068(2) 0.049(2) -0.006(2) -0.0025(15) -0.025(2)
N7 0.0356(13) 0.0282(13) 0.0279(12) -0.0044(10) -0.0067(10) -0.0118(11)
N8 0.0329(13) 0.0300(14) 0.0295(12) -0.0007(10) -0.0082(10) -0.0107(11)
C33 0.043(2) 0.034(2) 0.031(2) -0.0061(12) -0.0116(13) -0.0137(14)
C34 0.041(2) 0.039(2) 0.032(2) -0.0038(13) -0.0148(13) -0.0139(14)
C35 0.033(2) 0.037(2) 0.032(2) -0.0004(12) -0.0090(12) -0.0117(13)
C36 0.035(2) 0.031(2) 0.032(2) -0.0036(12) -0.0080(12) -0.0098(13)
C37 0.0313(15) 0.030(2) 0.0278(14) -0.0015(11) -0.0070(12) -0.0106(13)
C38 0.0288(14) 0.029(2) 0.0289(15) -0.0025(12) -0.0051(12) -0.0093(13)
C39 0.0318(15) 0.026(2) 0.044(2) -0.0044(13) -0.0120(13) -0.0061(13)
C40 0.037(2) 0.036(2) 0.047(2) -0.0071(14) -0.0142(14) -0.0107(14)
C41 0.045(2) 0.035(2) 0.050(2) -0.0053(14) -0.024(2) -0.0106(15)
C42 0.042(2) 0.032(2) 0.041(2) 0.0010(13) -0.0187(14) -0.0086(14)
C43 0.045(2) 0.032(2) 0.094(3) -0.015(2) -0.035(2) -0.005(2)
C47 0.040(2) 0.040(2) 0.050(2) -0.0030(14) -0.0212(15) -0.0082(15)
C48 0.051(2) 0.055(2) 0.084(3) -0.007(2) -0.038(2) -0.008(2)
C49 0.038(2) 0.056(2) 0.062(2) -0.011(2) -0.010(2) -0.004(2)
C50 0.062(2) 0.045(2) 0.061(2) 0.006(2) -0.032(2) -0.010(2)
Cl1 0.0526(5) 0.0380(4) 0.0435(4) -0.0057(3) -0.0085(4) -0.0181(4)
Cl2 0.0452(5) 0.0473(5) 0.0644(5) -0.0045(4) -0.0077(4) -0.0205(4)
N9 0.141(10) 0.116(9) 0.161(11) -0.048(8) -0.028(8) -0.032(8)
C51 0.131(10) 0.084(8) 0.127(10) -0.029(7) -0.056(8) -0.003(7)
C52 0.084(7) 0.081(8) 0.123(10) -0.006(7) -0.015(7) -0.009(6)
C53 0.111(5) 0.116(5) 0.103(4) -0.041(4) -0.012(4) -0.044(4)
C54 0.096(4) 0.108(5) 0.115(5) -0.062(4) -0.016(4) -0.023(4)
N11 0.110(4) 0.111(4) 0.106(4) -0.004(3) 0.001(3) -0.005(3)
C55 0.133(5) 0.115(5) 0.082(4) 0.019(3) 0.010(4) 0.004(4)
C56 0.061(3) 0.075(3) 0.076(3) 0.020(3) -0.004(2) -0.008(2)
N12 0.173(5) 0.065(3) 0.071(3) 0.005(2) 0.012(3) -0.011(3)
C57 0.098(4) 0.077(3) 0.065(3) 0.006(2) -0.007(3) -0.018(3)
C58 0.108(4) 0.057(3) 0.044(2) 0.006(2) -0.004(2) -0.028(3)
O1 0.037(2) 0.058(5) 0.062(5) 0.009(4) -0.014(2) -0.013(2)
O1A 0.037(3) 0.058(7) 0.077(9) 0.018(7) -0.006(4) -0.009(3)

loop_
_atom_site_label
_atom_site_type_symbol
_atom_site_fract_x
_atom_site_fract_y
_atom_site_fract_z
_atom_site_U_iso_or_equiv
_atom_site_thermal_displace_type
_atom_site_occupancy
_atom_site_calc_flag
_atom_site_refinement_flags
_atom_site_disorder_group
Ru Ru 0.10523(2) 0.11942(2) 0.242161(11) 0.02818(10) Uani 1 d . .
N1 N 0.2467(2) 0.0083(2) 0.27428(12) 0.0311(5) Uani 1 d . .
N2 N 0.2535(2) 0.1574(2) 0.17467(12) 0.0324(5) Uani 1 d . .
N3 N 0.4421(2) -0.0570(2) 0.26164(14) 0.0360(6) Uani 1 d . .
H1N3 H 0.5096(32) -0.0636(27) 0.2475(18) 0.042(10) Uiso 1 d . .
N4 N 0.4497(3) 0.1360(2) 0.14652(13) 0.0381(6) Uani 1 d . .
H1N4 H 0.5186(34) 0.1120(30) 0.1453(18) 0.050(11) Uiso 1 d . .
C1 C 0.3543(3) 0.0150(2) 0.23874(15) 0.0332(7) Uani 1 d . .
C2 C 0.3582(3) 0.0993(2) 0.18535(15) 0.0340(7) Uani 1 d . .
C3 C 0.2665(3) -0.0742(2) 0.32427(14) 0.0304(6) Uani 1 d . .
C4 C 0.1880(3) -0.1161(2) 0.37745(15) 0.0335(7) Uani 1 d . .
H4B H 0.1048(3) -0.0896(2) 0.38365(15) 0.040 Uiso 1 calc R .
C5 C 0.2365(3) -0.1973(2) 0.4202(2) 0.0379(7) Uani 1 d . .
H5A H 0.1855(3) -0.2269(2) 0.4569(2) 0.045 Uiso 1 calc R .
C6 C 0.3598(3) -0.2379(2) 0.4113(2) 0.0413(7) Uani 1 d . .
H6A H 0.3895(3) -0.2937(2) 0.4423(2) 0.050 Uiso 1 calc R .
C7 C 0.4381(3) -0.1991(2) 0.3590(2) 0.0412(7) Uani 1 d . .
H7A H 0.5212(3) -0.2275(2) 0.3525(2) 0.049 Uiso 1 calc R .
C8 C 0.3896(3) -0.1162(2) 0.31625(15) 0.0338(7) Uani 1 d . .
C9 C 0.2800(3) 0.2386(2) 0.12577(15) 0.0358(7) Uani 1 d . .
C10 C 0.2059(3) 0.3238(3) 0.0968(2) 0.0445(8) Uani 1 d . .
H10A H 0.1226(3) 0.3338(3) 0.1082(2) 0.053 Uiso 1 calc R .
C11 C 0.2592(4) 0.3935(3) 0.0505(2) 0.0551(9) Uani 1 d . .
H11A H 0.2113(4) 0.4534(3) 0.0302(2) 0.066 Uiso 1 calc R .
C12 C 0.3828(4) 0.3773(3) 0.0329(2) 0.0580(10) Uani 1 d . .
H12A H 0.4160(4) 0.4263(3) 0.0005(2) 0.070 Uiso 1 calc R .
C13 C 0.4566(3) 0.2937(3) 0.0607(2) 0.0491(9) Uani 1 d . .
H13A H 0.5400(3) 0.2834(3) 0.0485(2) 0.059 Uiso 1 calc R .
C14 C 0.4030(3) 0.2242(2) 0.1082(2) 0.0382(7) Uani 1 d . .
N5 N 0.0907(2) 0.0036(2) 0.18691(11) 0.0305(5) Uani 1 d . .
N6 N -0.0215(2) 0.0612(2) 0.30957(12) 0.0294(5) Uani 1 d . .
C15 C 0.1465(3) -0.0149(2) 0.1205(2) 0.0392(7) Uani 1 d . .
H15A H 0.1984(3) 0.0276(2) 0.0971(2) 0.047 Uiso 1 calc R .
C16 C 0.1322(3) -0.0923(3) 0.0847(2) 0.0425(8) Uani 1 d . .
H16A H 0.1732(3) -0.1015(3) 0.0376(2) 0.051 Uiso 1 calc R .
C17 C 0.0583(3) -0.1571(3) 0.1169(2) 0.0396(7) Uani 1 d . .
C18 C 0.0001(3) -0.1386(2) 0.18637(15) 0.0330(7) Uani 1 d . .
H18A H -0.0509(3) -0.1814(2) 0.21078(15) 0.040 Uiso 1 calc R .
C19 C 0.0164(2) -0.0581(2) 0.21975(14) 0.0290(6) Uani 1 d . .
C20 C -0.0455(2) -0.0272(2) 0.29133(14) 0.0285(6) Uani 1 d . .
C21 C -0.1215(2) -0.0797(2) 0.33741(14) 0.0308(6) Uani 1 d . .
H21A H -0.1363(2) -0.1409(2) 0.32348(14) 0.037 Uiso 1 calc R .
C22 C -0.1766(2) -0.0436(2) 0.40410(15) 0.0324(6) Uani 1 d . .
C23 C -0.1547(3) 0.0491(2) 0.4199(2) 0.0381(7) Uani 1 d . .
H23A H -0.1929(3) 0.0787(2) 0.4637(2) 0.046 Uiso 1 calc R .
C24 C -0.0786(3) 0.0983(2) 0.37292(15) 0.0363(7) Uani 1 d . .
H24A H -0.0656(3) 0.1612(2) 0.38553(15) 0.044 Uiso 1 calc R .
C25 C 0.0390(4) -0.2408(3) 0.0770(2) 0.0586(10) Uani 1 d . .
C26 C 0.1689(6) -0.3005(5) 0.0322(3) 0.043(2) Uiso 0.520(6) d P 1
H26A H 0.2108(6) -0.2468(5) 0.0092(3) 0.065 Uiso 0.520(6) calc PR 1
H26B H 0.1601(6) -0.3426(5) -0.0027(3) 0.065 Uiso 0.520(6) calc PR 1
H26C H 0.2142(6) -0.3480(5) 0.0632(3) 0.065 Uiso 0.520(6) calc PR 1
C27 C -0.0267(7) -0.3036(7) 0.1113(4) 0.061(2) Uiso 0.520(6) d P 1
H27A H -0.0315(7) -0.3535(7) 0.0797(4) 0.092 Uiso 0.520(6) calc PR 1
H27B H -0.1063(7) -0.2602(7) 0.1312(4) 0.092 Uiso 0.520(6) calc PR 1
H27C H 0.0087(7) -0.3441(7) 0.1485(4) 0.092 Uiso 0.520(6) calc PR 1
C28 C -0.0143(7) -0.1679(6) 0.0131(4) 0.060(2) Uiso 0.520(6) d P 1
H28A H 0.0385(7) -0.1231(6) -0.0106(4) 0.090 Uiso 0.520(6) calc PR 1
H28B H -0.0931(7) -0.1221(6) 0.0321(4) 0.090 Uiso 0.520(6) calc PR 1
H28C H -0.0197(7) -0.2153(6) -0.0198(4) 0.090 Uiso 0.520(6) calc PR 1
C26A C 0.1114(8) -0.2704(7) 0.0144(4) 0.061(2) Uiso 0.480(6) d P 2
H26D H 0.0858(8) -0.3247(7) -0.0033(4) 0.092 Uiso 0.480(6) calc PR 2
H26E H 0.1928(8) -0.3000(7) 0.0196(4) 0.092 Uiso 0.480(6) calc PR 2
H26F H 0.1080(8) -0.2077(7) -0.0182(4) 0.092 Uiso 0.480(6) calc PR 2
C27A C 0.0345(6) -0.3513(5) 0.1282(3) 0.037(2) Uiso 0.480(6) d P 2
H27D H -0.0169(6) -0.3316(5) 0.1739(3) 0.055 Uiso 0.480(6) calc PR 2
H27E H 0.1144(6) -0.3886(5) 0.1333(3) 0.055 Uiso 0.480(6) calc PR 2
H27F H 0.0031(6) -0.3984(5) 0.1076(3) 0.055 Uiso 0.480(6) calc PR 2
C28A C -0.1014(8) -0.2087(8) 0.0760(5) 0.069(3) Uiso 0.480(6) d P 2
H28D H -0.1494(8) -0.1875(8) 0.1221(5) 0.104 Uiso 0.480(6) calc PR 2
H28E H -0.1214(8) -0.2704(8) 0.0631(5) 0.104 Uiso 0.480(6) calc PR 2
H28F H -0.1173(8) -0.1488(8) 0.0421(5) 0.104 Uiso 0.480(6) calc PR 2
C29 C -0.2584(3) -0.1026(2) 0.4557(2) 0.0371(7) Uani 1 d . .
C30 C -0.1934(3) -0.2200(3) 0.4638(2) 0.0510(9) Uani 1 d . .
H30A H -0.1666(3) -0.2517(3) 0.4184(2) 0.077 Uiso 1 calc R .
H30B H -0.2468(3) -0.2583(3) 0.4953(2) 0.077 Uiso 1 calc R .
H30C H -0.1248(3) -0.2256(3) 0.4829(2) 0.077 Uiso 1 calc R .
C31 C -0.2997(3) -0.0544(3) 0.5271(2) 0.0481(8) Uani 1 d . .
H31A H -0.3417(3) 0.0212(3) 0.5225(2) 0.072 Uiso 1 calc R .
H31B H -0.2309(3) -0.0606(3) 0.5461(2) 0.072 Uiso 1 calc R .
H31C H -0.3529(3) -0.0932(3) 0.5584(2) 0.072 Uiso 1 calc R .
C32 C -0.3675(3) -0.0940(3) 0.4272(2) 0.0505(9) Uani 1 d . .
H32A H -0.4094(3) -0.0185(3) 0.4220(2) 0.076 Uiso 1 calc R .
H32B H -0.4203(3) -0.1320(3) 0.4594(2) 0.076 Uiso 1 calc R .
H32C H -0.3422(3) -0.1260(3) 0.3820(2) 0.076 Uiso 1 calc R .
N7 N -0.0268(2) 0.2383(2) 0.21302(11) 0.0297(5) Uani 1 d . .
N8 N 0.1061(2) 0.2469(2) 0.29370(11) 0.0301(5) Uani 1 d . .
C33 C -0.1024(3) 0.2256(2) 0.17745(14) 0.0344(7) Uani 1 d . .
H33A H -0.0880(3) 0.1581(2) 0.15864(14) 0.041 Uiso 1 calc R .
C34 C -0.1994(3) 0.3051(2) 0.16689(15) 0.0355(7) Uani 1 d . .
H34A H -0.2492(3) 0.2916(2) 0.14102(15) 0.043 Uiso 1 calc R .
C35 C -0.2253(3) 0.4053(2) 0.19376(14) 0.0333(7) Uani 1 d . .
C36 C -0.1453(2) 0.4194(2) 0.22970(14) 0.0324(6) Uani 1 d . .
H36A H -0.1576(2) 0.4868(2) 0.24812(14) 0.039 Uiso 1 calc R .
C37 C -0.0492(2) 0.3371(2) 0.23864(14) 0.0291(6) Uani 1 d . .
C38 C 0.0365(2) 0.3432(2) 0.27807(14) 0.0289(6) Uani 1 d . .
C39 C 0.0488(2) 0.4392(2) 0.2956(2) 0.0334(7) Uani 1 d . .
H39A H -0.0017(2) 0.5054(2) 0.2839(2) 0.040 Uiso 1 calc R .
C40 C 0.1359(3) 0.4378(3) 0.3306(2) 0.0382(7) Uani 1 d . .
C41 C 0.2027(3) 0.3382(2) 0.3485(2) 0.0405(7) Uani 1 d . .
H41A H 0.2607(3) 0.3336(2) 0.3737(2) 0.049 Uiso 1 calc R .
C42 C 0.1863(3) 0.2460(2) 0.3302(2) 0.0370(7) Uani 1 d . .
H42A H 0.2332(3) 0.1790(2) 0.3436(2) 0.044 Uiso 1 calc R .
C43 C 0.1570(3) 0.5400(3) 0.3488(2) 0.0538(9) Uani 1 d . .
C44 C 0.0964(6) 0.5523(6) 0.4299(3) 0.069(2) Uiso 0.660(8) d P 1
H44A H 0.0117(6) 0.5578(6) 0.4379(3) 0.103 Uiso 0.660(8) calc PR 1
H44B H 0.1073(6) 0.6171(6) 0.4449(3) 0.103 Uiso 0.660(8) calc PR 1
H44C H 0.1333(6) 0.4896(6) 0.4564(3) 0.103 Uiso 0.660(8) calc PR 1
C45 C 0.0945(5) 0.6400(5) 0.3143(3) 0.056(2) Uiso 0.660(8) d P 1
H45A H 0.0100(5) 0.6437(5) 0.3239(3) 0.084 Uiso 0.660(8) calc PR 1
H45B H 0.1276(5) 0.6390(5) 0.2641(3) 0.084 Uiso 0.660(8) calc PR 1
H45C H 0.1050(5) 0.7027(5) 0.3322(3) 0.084 Uiso 0.660(8) calc PR 1
C46 C 0.2859(5) 0.5316(5) 0.3362(4) 0.054(2) Uiso 0.660(8) d P 1
H46A H 0.3241(5) 0.4658(5) 0.3596(4) 0.081 Uiso 0.660(8) calc PR 1
H46B H 0.2971(5) 0.5937(5) 0.3543(4) 0.081 Uiso 0.660(8) calc PR 1
H46C H 0.3211(5) 0.5296(5) 0.2862(4) 0.081 Uiso 0.660(8) calc PR 1
C44A C 0.0596(14) 0.6098(13) 0.3819(8) 0.092(5) Uiso 0.340(8) d P 2
H44D H -0.0062(14) 0.6135(13) 0.3608(8) 0.137 Uiso 0.340(8) calc PR 2
H44E H 0.0744(14) 0.6807(13) 0.3782(8) 0.137 Uiso 0.340(8) calc PR 2
H44F H 0.0395(14) 0.5861(13) 0.4309(8) 0.137 Uiso 0.340(8) calc PR 2
C45A C 0.2690(9) 0.5198(8) 0.3744(7) 0.044(3) Uiso 0.340(8) d P 2
H45D H 0.3325(9) 0.4671(8) 0.3459(7) 0.067 Uiso 0.340(8) calc PR 2
H45E H 0.2550(9) 0.4924(8) 0.4228(7) 0.067 Uiso 0.340(8) calc PR 2
H45F H 0.2922(9) 0.5870(8) 0.3710(7) 0.067 Uiso 0.340(8) calc PR 2
C46A C 0.1837(19) 0.6105(16) 0.2711(10) 0.119(7) Uiso 0.340(8) d P 2
H46D H 0.2539(19) 0.5687(16) 0.2398(10) 0.179 Uiso 0.340(8) calc PR 2
H46E H 0.1971(19) 0.6786(16) 0.2786(10) 0.179 Uiso 0.340(8) calc PR 2
H46F H 0.1153(19) 0.6243(16) 0.2505(10) 0.179 Uiso 0.340(8) calc PR 2
C47 C -0.3345(3) 0.4939(3) 0.1870(2) 0.0417(7) Uani 1 d . .
C48 C -0.4130(3) 0.4569(3) 0.1503(2) 0.0597(10) Uani 1 d . .
H48A H -0.4826(3) 0.5159(3) 0.1468(2) 0.090 Uiso 1 calc R .
H48B H -0.4384(3) 0.3960(3) 0.1769(2) 0.090 Uiso 1 calc R .
H48C H -0.3680(3) 0.4353(3) 0.1037(2) 0.090 Uiso 1 calc R .
C49 C -0.4065(3) 0.5291(3) 0.2596(2) 0.0532(9) Uani 1 d . .
H49A H -0.4773(3) 0.5862(3) 0.2554(2) 0.080 Uiso 1 calc R .
H49B H -0.3581(3) 0.5558(3) 0.2825(2) 0.080 Uiso 1 calc R .
H49C H -0.4299(3) 0.4679(3) 0.2871(2) 0.080 Uiso 1 calc R .
C50 C -0.2957(3) 0.5894(3) 0.1452(2) 0.0541(9) Uani 1 d . .
H50A H -0.3657(3) 0.6470(3) 0.1405(2) 0.081 Uiso 1 calc R .
H50B H -0.2483(3) 0.5672(3) 0.0992(2) 0.081 Uiso 1 calc R .
H50C H -0.2482(3) 0.6150(3) 0.1693(2) 0.081 Uiso 1 calc R .
Cl1 Cl -0.20849(7) 0.69484(6) 0.28979(4) 0.0436(2) Uani 1 d . .
Cl2 Cl 0.72102(7) 0.08506(7) 0.11915(5) 0.0513(2) Uani 1 d . .
N9 N 0.3555(11) -0.3597(10) 0.0871(7) 0.138(4) Uani 0.50 d P .
C51 C 0.3311(12) -0.2429(9) 0.1899(7) 0.112(4) Uani 0.50 d P .
H51A H 0.3836(59) -0.1951(52) 0.1754(16) 0.169 Uiso 0.50 calc PR .
H51B H 0.3521(78) -0.2896(10) 0.2294(17) 0.169 Uiso 0.50 calc PR .
H51C H 0.2490(21) -0.2002(54) 0.2035(31) 0.169 Uiso 0.50 calc PR .
C52 C 0.3432(10) -0.3060(10) 0.1344(7) 0.100(3) Uani 0.50 d P .
N10 N 0.4385(12) -0.1430(12) 0.1101(8) 0.141(6) Uiso 0.54(2) d P 1
N10A N 0.4281(9) -0.0781(9) 0.0713(5) 0.086(5) Uiso 0.46(2) d P 2
C53 C 0.6481(5) -0.1283(5) 0.0446(3) 0.107(2) Uani 1 d . .
H53A H 0.6777(7) -0.1761(29) 0.0059(15) 0.160 Uiso 1 calc R .
H53B H 0.6853(6) -0.1611(32) 0.0828(7) 0.160 Uiso 1 calc R .
H53C H 0.6673(6) -0.0597(7) 0.0292(21) 0.160 Uiso 1 calc R .
C54 C 0.5291(6) -0.1117(5) 0.0664(3) 0.104(2) Uani 1 d . .
N11 N 0.4885(5) 0.2792(4) 0.4113(3) 0.119(2) Uani 1 d . .
C55 C 0.6256(6) 0.1765(5) 0.3080(3) 0.126(2) Uani 1 d . .
H55A H 0.7063(11) 0.1827(34) 0.3026(16) 0.189 Uiso 1 calc R .
H55B H 0.5983(27) 0.2059(27) 0.2658(5) 0.189 Uiso 1 calc R .
H55C H 0.6248(36) 0.1010(9) 0.3158(13) 0.189 Uiso 1 calc R .
C56 C 0.5490(4) 0.2350(4) 0.3659(3) 0.0770(13) Uani 1 d . .
N12 N 0.1881(5) 0.6434(4) 0.5747(2) 0.115(2) Uani 1 d . .
C57 C 0.3418(5) 0.4614(4) 0.5621(2) 0.0841(14) Uani 1 d . .
H57A H 0.3096(13) 0.4079(7) 0.5938(13) 0.126 Uiso 1 calc R .
H57B H 0.4142(12) 0.4667(8) 0.5732(17) 0.126 Uiso 1 calc R .
H57C H 0.3599(23) 0.4399(13) 0.5143(5) 0.126 Uiso 1 calc R .
C58 C 0.2566(5) 0.5631(4) 0.5693(2) 0.0717(12) Uani 1 d . .
O1 O 0.6727(4) -0.0734(10) 0.2389(6) 0.052(3) Uani 0.58(3) d P .
O1A O 0.6744(6) -0.1196(14) 0.2078(11) 0.061(5) Uani 0.42(3) d P .

loop_
_atom_type_symbol
_atom_type_description
_atom_type_scat_dispersion_real
_atom_type_scat_dispersion_imag
_atom_type_scat_source
C C 0.0033 0.0016 'International Tables Vol C Tables 4.2.6.8 and 6.1.1.4'
H H 0.0000 0.0000 'International Tables Vol C Tables 4.2.6.8 and 6.1.1.4'
N N 0.0061 0.0033 'International Tables Vol C Tables 4.2.6.8 and 6.1.1.4'
O O 0.0106 0.0060 'International Tables Vol C Tables 4.2.6.8 and 6.1.1.4'
Cl Cl 0.1484 0.1585 'International Tables Vol C Tables 4.2.6.8 and 6.1.1.4'
Ru Ru -1.2594 0.8363 'International Tables Vol C Tables 4.2.6.8 and 6.1.1.4'

loop_
_geom_angle_atom_site_label_1
_geom_angle_atom_site_label_2
_geom_angle_atom_site_label_3
_geom_angle
_geom_angle_site_symmetry_1
_geom_angle_site_symmetry_3
_geom_angle_publ_flag
N6 Ru N7 87.93(9) . . ?
N6 Ru N5 78.26(9) . . ?
N7 Ru N5 95.98(9) . . ?
N6 Ru N8 101.47(9) . . ?
N7 Ru N8 78.08(9) . . ?
N5 Ru N8 174.05(9) . . ?
N6 Ru N2 171.48(9) . . ?
N7 Ru N2 100.26(9) . . ?
N5 Ru N2 98.37(9) . . ?
N8 Ru N2 82.69(9) . . ?
N6 Ru N1 94.89(9) . . ?
N7 Ru N1 174.82(8) . . ?
N5 Ru N1 88.87(9) . . ?
N8 Ru N1 97.07(9) . . ?
N2 Ru N1 77.14(9) . . ?
C1 N1 C3 105.1(2) . . ?
C1 N1 Ru 115.3(2) . . ?
C3 N1 Ru 139.6(2) . . ?
C2 N2 C9 104.8(2) . . ?
C2 N2 Ru 115.4(2) . . ?
C9 N2 Ru 138.8(2) . . ?
C1 N3 C8 107.0(3) . . ?
C2 N4 C14 107.1(3) . . ?
N1 C1 N3 113.2(3) . . ?
N1 C1 C2 116.1(3) . . ?
N3 C1 C2 130.6(3) . . ?
N2 C2 N4 112.9(3) . . ?
N2 C2 C1 115.9(2) . . ?
N4 C2 C1 131.0(3) . . ?
N1 C3 C4 131.4(3) . . ?
N1 C3 C8 108.7(2) . . ?
C4 C3 C8 119.8(3) . . ?
C5 C4 C3 117.2(3) . . ?
C4 C5 C6 122.0(3) . . ?
C7 C6 C5 121.7(3) . . ?
C6 C7 C8 116.5(3) . . ?
N3 C8 C7 131.3(3) . . ?
N3 C8 C3 106.0(3) . . ?
C7 C8 C3 122.7(3) . . ?
C10 C9 C14 121.1(3) . . ?
C10 C9 N2 130.4(3) . . ?
C14 C9 N2 108.5(3) . . ?
C11 C10 C9 116.8(3) . . ?
C10 C11 C12 121.3(4) . . ?
C13 C12 C11 122.4(3) . . ?
C12 C13 C14 116.4(3) . . ?
N4 C14 C13 131.4(3) . . ?
N4 C14 C9 106.7(3) . . ?
C13 C14 C9 121.9(3) . . ?
C15 N5 C19 117.6(2) . . ?
C15 N5 Ru 125.1(2) . . ?
C19 N5 Ru 117.3(2) . . ?
C24 N6 C20 117.5(2) . . ?
C24 N6 Ru 125.0(2) . . ?
C20 N6 Ru 117.3(2) . . ?
N5 C15 C16 123.3(3) . . ?
C15 C16 C17 120.5(3) . . ?
C16 C17 C18 116.6(3) . . ?
C16 C17 C25 120.8(3) . . ?
C18 C17 C25 122.5(3) . . ?
C19 C18 C17 120.5(3) . . ?
N5 C19 C18 121.5(2) . . ?
N5 C19 C20 113.2(2) . . ?
C18 C19 C20 125.2(3) . . ?
N6 C20 C21 121.3(2) . . ?
N6 C20 C19 113.4(2) . . ?
C21 C20 C19 125.3(2) . . ?
C20 C21 C22 121.0(3) . . ?
C23 C22 C21 116.3(3) . . ?
C23 C22 C29 122.5(2) . . ?
C21 C22 C29 121.2(3) . . ?
C24 C23 C22 120.8(3) . . ?
N6 C24 C23 123.0(3) . . ?
C27 C25 C17 117.9(4) . . ?
C26A C25 C17 120.9(5) . . ?
C27 C25 C26 116.0(5) . . ?
C17 C25 C26 106.1(3) . . ?
C26A C25 C27A 108.2(5) . . ?
C17 C25 C27A 109.0(3) . . ?
C26A C25 C28A 112.9(6) . . ?
C17 C25 C28A 107.6(4) . . ?
C27A C25 C28A 95.1(5) . . ?
C27 C25 C28 113.1(5) . . ?
C17 C25 C28 102.6(4) . . ?
C26 C25 C28 98.6(4) . . ?
C30 C29 C31 108.7(3) . . ?
C30 C29 C22 109.5(2) . . ?
C31 C29 C22 111.8(2) . . ?
C30 C29 C32 109.4(3) . . ?
C31 C29 C32 108.9(3) . . ?
C22 C29 C32 108.5(3) . . ?
C33 N7 C37 116.8(2) . . ?
C33 N7 Ru 125.8(2) . . ?
C37 N7 Ru 117.0(2) . . ?
C42 N8 C38 117.5(2) . . ?
C42 N8 Ru 124.9(2) . . ?
C38 N8 Ru 116.3(2) . . ?
N7 C33 C34 123.5(3) . . ?
C33 C34 C35 120.6(3) . . ?
C34 C35 C36 116.0(3) . . ?
C34 C35 C47 122.9(3) . . ?
C36 C35 C47 121.2(3) . . ?
C37 C36 C35 121.0(3) . . ?
N7 C37 C36 122.0(2) . . ?
N7 C37 C38 113.1(2) . . ?
C36 C37 C38 124.8(2) . . ?
N8 C38 C39 122.3(2) . . ?
N8 C38 C37 114.1(2) . . ?
C39 C38 C37 123.5(3) . . ?
C40 C39 C38 119.8(3) . . ?
C41 C40 C39 116.8(3) . . ?
C41 C40 C43 120.9(3) . . ?
C39 C40 C43 122.4(3) . . ?
C42 C41 C40 121.0(3) . . ?
N8 C42 C41 122.6(3) . . ?
C44A C43 C45A 118.3(9) . . ?
C46 C43 C45 111.4(4) . . ?
C44A C43 C40 114.7(7) . . ?
C46 C43 C40 111.0(3) . . ?
C45A C43 C40 112.9(5) . . ?
C45 C43 C40 114.1(3) . . ?
C46 C43 C44 109.9(4) . . ?
C45 C43 C44 104.5(4) . . ?
C40 C43 C44 105.6(4) . . ?
C44A C43 C46A 99.2(10) . . ?
C45A C43 C46A 104.8(8) . . ?
C40 C43 C46A 104.4(7) . . ?
C35 C47 C49 109.2(3) . . ?
C35 C47 C50 108.9(3) . . ?
C49 C47 C50 108.9(3) . . ?
C35 C47 C48 111.6(3) . . ?
C49 C47 C48 109.1(3) . . ?
C50 C47 C48 109.1(3) . . ?
N9 C52 C51 178.9(13) . . ?
N10A C54 C53 162.7(9) . . ?
C53 C54 N10 146.9(9) . . ?
N11 C56 C55 178.9(6) . . ?
N12 C58 C57 179.2(6) . . ?

loop_
_geom_bond_atom_site_label_1
_geom_bond_atom_site_label_2
_geom_bond_distance
_geom_bond_site_symmetry_2
_geom_bond_publ_flag
Ru N6 2.024(2) . ?
Ru N7 2.042(2) . ?
Ru N5 2.041(2) . ?
Ru N8 2.058(2) . ?
Ru N2 2.094(2) . ?
Ru N1 2.097(2) . ?
N1 C1 1.336(4) . ?
N1 C3 1.391(4) . ?
N2 C2 1.338(4) . ?
N2 C9 1.400(4) . ?
N3 C1 1.345(4) . ?
N3 C8 1.382(4) . ?
N4 C2 1.351(4) . ?
N4 C14 1.370(4) . ?
C1 C2 1.439(4) . ?
C3 C4 1.403(4) . ?
C3 C8 1.411(4) . ?
C4 C5 1.375(4) . ?
C5 C6 1.409(5) . ?
C6 C7 1.372(5) . ?
C7 C8 1.387(4) . ?
C9 C10 1.388(5) . ?
C9 C14 1.404(4) . ?
C10 C11 1.385(5) . ?
C11 C12 1.407(6) . ?
C12 C13 1.364(5) . ?
C13 C14 1.396(4) . ?
N5 C15 1.342(4) . ?
N5 C19 1.365(4) . ?
N6 C24 1.351(4) . ?
N6 C20 1.372(4) . ?
C15 C16 1.374(4) . ?
C16 C17 1.387(5) . ?
C17 C18 1.402(4) . ?
C17 C25 1.524(4) . ?
C18 C19 1.389(4) . ?
C19 C20 1.480(4) . ?
C20 C21 1.389(4) . ?
C21 C22 1.400(4) . ?
C22 C23 1.393(4) . ?
C22 C29 1.532(4) . ?
C23 C24 1.372(4) . ?
C25 C27 1.312(8) . ?
C25 C26A 1.359(9) . ?
C25 C26 1.625(7) . ?
C25 C27A 1.669(8) . ?
C25 C28A 1.638(9) . ?
C25 C28 1.654(8) . ?
C29 C30 1.523(5) . ?
C29 C31 1.534(4) . ?
C29 C32 1.539(4) . ?
N7 C33 1.347(4) . ?
N7 C37 1.372(4) . ?
N8 C42 1.352(4) . ?
N8 C38 1.354(4) . ?
C33 C34 1.376(4) . ?
C34 C35 1.393(4) . ?
C35 C36 1.405(4) . ?
C35 C47 1.518(4) . ?
C36 C37 1.378(4) . ?
C37 C38 1.477(4) . ?
C38 C39 1.394(4) . ?
C39 C40 1.401(4) . ?
C40 C41 1.384(4) . ?
C40 C43 1.524(4) . ?
C41 C42 1.374(4) . ?
C43 C44A 1.34(2) . ?
C43 C46 1.490(7) . ?
C43 C45A 1.514(10) . ?
C43 C45 1.500(7) . ?
C43 C44 1.605(7) . ?
C43 C46A 1.71(2) . ?
C47 C49 1.537(5) . ?
C47 C50 1.530(5) . ?
C47 C48 1.539(4) . ?
N9 C52 1.196(15) . ?
C51 C52 1.41(2) . ?
N10 C54 1.344(15) . ?
N10A C54 1.160(11) . ?
C53 C54 1.357(8) . ?
N11 C56 1.114(6) . ?
C55 C56 1.430(8) . ?
N12 C58 1.136(6) . ?
C57 C58 1.430(7) . ?
O1 O1A 0.908(14) . ?
